data_4348722
loop_
_publ_author_name
'Milin, Eric'
'Bela\"id, Sabrina'
'Patinec, V\'eronique'
'Triki, Smail'
'Chastanet, Guillaume'
'Marchivie, Mathieu'

_publ_section_title
;
 Dinuclear Spin-Crossover Complexes Based on Tetradentate and Bridging
 Cyanocarbanion Ligands.
;
_journal_issue 17
_journal_name_full 'Inorganic chemistry'
_journal_page_first 9038
_journal_page_last 9046
_journal_paper_doi 10.1021/acs.inorgchem.6b01542
_journal_volume 55
_journal_year 2016
_chemical_formula_moiety 'C56 H36 Fe2 N20'
_chemical_formula_sum 'C56 H36 Fe2 N20'
_chemical_formula_weight 1100.75
_space_group_crystal_system monoclinic
_space_group_IT_number 14
_space_group_name_Hall '-P 2yn'
_space_group_name_H-M_alt 'P 1 21/n 1'
_atom_sites_solution_hydrogens geom
_audit_creation_date 2015-11-09
_audit_creation_method
;
Olex2 1.2
(compiled Sep 16 2015 11:44:03 for OlexSys, GUI svn.r5103)
;
_cell_angle_alpha 90
_cell_angle_beta 106.492(9)
_cell_angle_gamma 90
_cell_formula_units_Z 2
_cell_length_a 10.894(4)
_cell_length_b 18.7523(9)
_cell_length_c 13.7750(6)
_cell_measurement_reflns_used 1819
_cell_measurement_temperature 380
_cell_measurement_theta_max 25.251
_cell_measurement_theta_min 3.552
_cell_volume 2698.3(10)
_computing_molecular_graphics 'Olex2 (Dolomanov et al., 2009)'
_computing_publication_material 'Olex2 (Dolomanov et al., 2009)'
_computing_structure_refinement 'ShelXL (Sheldrick, 2015)'
_computing_structure_solution 'ShelXT (Sheldrick, 2015)'
_diffrn_ambient_temperature 380
_diffrn_detector_area_resol_mean 8
_diffrn_measured_fraction_theta_full 0.995
_diffrn_measured_fraction_theta_max 0.995
_diffrn_measurement_device_type 'Bruker SMART APEX CCD area detector'
_diffrn_measurement_method '\w and \f scans'
_diffrn_radiation_monochromator graphite
_diffrn_radiation_type MoK\a
_diffrn_radiation_wavelength 0.71073
_diffrn_reflns_av_R_equivalents 0.1462
_diffrn_reflns_av_unetI/netI 0.1987
_diffrn_reflns_Laue_measured_fraction_full 0.995
_diffrn_reflns_Laue_measured_fraction_max 0.995
_diffrn_reflns_limit_h_max 13
_diffrn_reflns_limit_h_min -10
_diffrn_reflns_limit_k_max 22
_diffrn_reflns_limit_k_min -22
_diffrn_reflns_limit_l_max 16
_diffrn_reflns_limit_l_min -15
_diffrn_reflns_number 17702
_diffrn_reflns_point_group_measured_fraction_full 0.995
_diffrn_reflns_point_group_measured_fraction_max 0.995
_diffrn_reflns_theta_full 25.242
_diffrn_reflns_theta_max 25.251
_diffrn_reflns_theta_min 3.552
_diffrn_source 'sealed tube'
_exptl_absorpt_coefficient_mu 0.596
_exptl_absorpt_correction_T_max 0.7453
_exptl_absorpt_correction_T_min 0.5926
_exptl_absorpt_correction_type multi-scan
_exptl_absorpt_process_details
;
SADABS-2008/1 (Bruker,2008) was used for absorption correction.
wR2(int) was 0.0821 before and 0.0713 after correction.
The Ratio of minimum to maximum transmission is 0.7951.
The \l/2 correction factor is 0.0015.
;
_exptl_crystal_colour 'dark yellow'
_exptl_crystal_colour_modifier dark
_exptl_crystal_colour_primary yellow
_exptl_crystal_density_diffrn 1.355
_exptl_crystal_description prism
_exptl_crystal_F_000 1128
_exptl_crystal_size_max 0.2
_exptl_crystal_size_mid 0.15
_exptl_crystal_size_min 0.1
_refine_diff_density_max 0.277
_refine_diff_density_min -0.193
_refine_diff_density_rms 0.050
_refine_ls_extinction_method none
_refine_ls_goodness_of_fit_ref 0.998
_refine_ls_hydrogen_treatment constr
_refine_ls_matrix_type full
_refine_ls_number_parameters 352
_refine_ls_number_reflns 4844
_refine_ls_number_restraints 0
_refine_ls_restrained_S_all 0.998
_refine_ls_R_factor_all 0.2403
_refine_ls_R_factor_gt 0.0768
_refine_ls_shift/su_max 0.000
_refine_ls_shift/su_mean 0.000
_refine_ls_structure_factor_coef Fsqd
_refine_ls_weighting_details 'w=1/[\s^2^(Fo^2^)+(0.0428P)^2^+0.9878P] where P=(Fo^2^+2Fc^2^)/3'
_refine_ls_weighting_scheme calc
_refine_ls_wR_factor_gt 0.1121
_refine_ls_wR_factor_ref 0.1485
_reflns_Friedel_coverage 0.000
_reflns_number_gt 1819
_reflns_number_total 4844
_reflns_threshold_expression 'I > 2\s(I)'
_cod_data_source_file ic6b01542_si_002.cif
_cod_data_source_block compound1p-380K
_cod_original_cell_volume 2698.3(11)
_cod_database_code 4348722
_shelxl_version_number 2013-4
_shelx_space_group_comment
;
The symmetry employed for this shelxl refinement is uniquely defined
by the following loop, which should always be used as a source of
symmetry information in preference to the above space-group names.
They are only intended as comments.
;
_olex2_refinement_description
;
1. Fixed Uiso
 At 1.2 times of:
  All C(H) groups, All C(H,H) groups
2.a Secondary CH2 refined with riding coordinates:
 C6(H6A,H6B), C7(H7A,H7B), C13(H13A,H13B)
2.b Aromatic/amide H refined with riding coordinates:
 C1(H1), C2(H2), C3(H3), C4(H4), C9(H9), C10(H10), C11(H11), C12(H12),
 C15(H15), C16(H16), C17(H17), C18(H18)
;
_olex2_submission_special_instructions 'No special instructions were received'

loop_
_space_group_symop_operation_xyz
'x, y, z'
'-x+1/2, y+1/2, -z+1/2'
'-x, -y, -z'
'x-1/2, -y-1/2, z-1/2'

loop_
_atom_site_label
_atom_site_type_symbol
_atom_site_fract_x
_atom_site_fract_y
_atom_site_fract_z
_atom_site_U_iso_or_equiv
_atom_site_adp_type
_atom_site_occupancy
_atom_site_site_symmetry_order
_atom_site_calc_flag
_atom_site_refinement_flags_posn
Fe1 Fe 0.37223(8) 0.64584(4) 0.82707(6) 0.0636(3) Uani 1 1 d .
N1 N 0.4349(5) 0.7075(2) 0.7148(4) 0.0693(14) Uani 1 1 d .
N2 N 0.3349(6) 0.5754(3) 0.7006(4) 0.0823(15) Uani 1 1 d .
N3 N 0.2084(5) 0.7137(2) 0.7711(4) 0.0685(14) Uani 1 1 d .
N4 N 0.4479(5) 0.7388(2) 0.9104(4) 0.0650(13) Uani 1 1 d .
N5 N 0.5471(5) 0.5906(3) 0.8865(4) 0.0808(17) Uani 1 1 d .
N6 N 0.6993(5) 0.4128(2) 1.0753(4) 0.0787(16) Uani 1 1 d .
N7 N 0.8021(7) 0.3078(3) 0.9069(5) 0.127(2) Uani 1 1 d .
N8 N 1.1050(6) 0.4277(3) 0.8493(4) 0.1003(19) Uani 1 1 d .
N9 N 0.9431(8) 0.5494(4) 0.6904(5) 0.152(3) Uani 1 1 d .
N10 N 0.8278(6) 0.6833(3) 0.9070(5) 0.111(2) Uani 1 1 d .
C1 C 0.2644(7) 0.5164(4) 0.6904(7) 0.102(2) Uani 1 1 d .
H1 H 0.2234 0.5050 0.7391 0.122 Uiso 1 1 calc R
C2 C 0.2519(10) 0.4725(5) 0.6092(11) 0.139(4) Uani 1 1 d .
H2 H 0.2059 0.4303 0.6049 0.167 Uiso 1 1 calc R
C3 C 0.3044(12) 0.4891(7) 0.5361(10) 0.153(4) Uani 1 1 d .
H3 H 0.2925 0.4603 0.4792 0.184 Uiso 1 1 calc R
C4 C 0.3777(10) 0.5509(6) 0.5472(7) 0.132(3) Uani 1 1 d .
H4 H 0.4167 0.5637 0.4979 0.159 Uiso 1 1 calc R
C5 C 0.3922(7) 0.5927(4) 0.6311(6) 0.090(2) Uani 1 1 d .
C6 C 0.4821(7) 0.6560(4) 0.6530(5) 0.094(2) Uani 1 1 d .
H6A H 0.5678 0.6406 0.6892 0.112 Uiso 1 1 calc R
H6B H 0.4851 0.6781 0.5900 0.112 Uiso 1 1 calc R
C7 C 0.3230(7) 0.7487(3) 0.6526(4) 0.0769(18) Uani 1 1 d .
H7A H 0.3530 0.7938 0.6334 0.092 Uiso 1 1 calc R
H7B H 0.2839 0.7223 0.5910 0.092 Uiso 1 1 calc R
C8 C 0.2245(6) 0.7630(4) 0.7057(5) 0.0640(16) Uani 1 1 d .
C9 C 0.1490(7) 0.8231(4) 0.6830(5) 0.0834(19) Uani 1 1 d .
H9 H 0.1638 0.8577 0.6392 0.100 Uiso 1 1 calc R
C10 C 0.0502(8) 0.8307(4) 0.7274(7) 0.101(2) Uani 1 1 d .
H10 H -0.0031 0.8704 0.7130 0.121 Uiso 1 1 calc R
C11 C 0.0318(7) 0.7797(5) 0.7919(6) 0.099(2) Uani 1 1 d .
H11 H -0.0344 0.7835 0.8219 0.119 Uiso 1 1 calc R
C12 C 0.1128(8) 0.7228(4) 0.8114(5) 0.0836(19) Uani 1 1 d .
H12 H 0.1001 0.6881 0.8559 0.100 Uiso 1 1 calc R
C13 C 0.5389(6) 0.7550(3) 0.7725(5) 0.084(2) Uani 1 1 d .
H13A H 0.5472 0.7952 0.7303 0.100 Uiso 1 1 calc R
H13B H 0.6193 0.7291 0.7902 0.100 Uiso 1 1 calc R
C14 C 0.5125(6) 0.7820(4) 0.8670(5) 0.0685(17) Uani 1 1 d .
C15 C 0.5548(6) 0.8484(4) 0.9072(7) 0.098(2) Uani 1 1 d .
H15 H 0.5992 0.8784 0.8752 0.118 Uiso 1 1 calc R
C16 C 0.5294(8) 0.8689(4) 0.9960(8) 0.113(3) Uani 1 1 d .
H16 H 0.5575 0.9126 1.0260 0.136 Uiso 1 1 calc R
C17 C 0.4626(8) 0.8236(5) 1.0378(6) 0.106(3) Uani 1 1 d .
H17 H 0.4430 0.8367 1.0968 0.127 Uiso 1 1 calc R
C18 C 0.4235(6) 0.7593(4) 0.9951(5) 0.0825(19) Uani 1 1 d .
H18 H 0.3785 0.7288 1.0260 0.099 Uiso 1 1 calc R
C20 C 0.8247(6) 0.4940(3) 0.8885(4) 0.0636(16) Uani 1 1 d .
C21 C 0.7213(6) 0.4973(3) 0.9356(4) 0.0645(16) Uani 1 1 d .
C22 C 0.8882(6) 0.4306(3) 0.8829(4) 0.0653(16) Uani 1 1 d .
C23 C 0.8544(6) 0.5590(4) 0.8442(4) 0.0718(17) Uani 1 1 d .
C24 C 0.6257(7) 0.5499(3) 0.9094(4) 0.0641(17) Uani 1 1 d .
C25 C 0.7113(6) 0.4498(3) 1.0133(5) 0.0697(18) Uani 1 1 d .
C26 C 0.8394(6) 0.3644(4) 0.8989(5) 0.083(2) Uani 1 1 d .
C27 C 1.0074(7) 0.4312(3) 0.8657(4) 0.0701(18) Uani 1 1 d .
C28 C 0.9050(7) 0.5543(4) 0.7604(6) 0.095(2) Uani 1 1 d .
C29 C 0.8403(6) 0.6272(4) 0.8783(5) 0.080(2) Uani 1 1 d .

loop_
_atom_site_aniso_label
_atom_site_aniso_U_11
_atom_site_aniso_U_22
_atom_site_aniso_U_33
_atom_site_aniso_U_23
_atom_site_aniso_U_13
_atom_site_aniso_U_12
Fe1 0.0733(6) 0.0564(5) 0.0708(5) 0.0093(5) 0.0360(4) 0.0011(5)
N1 0.078(4) 0.062(3) 0.080(4) 0.001(3) 0.042(3) -0.015(3)
N2 0.075(4) 0.072(4) 0.105(4) 0.006(3) 0.034(3) 0.007(3)
N3 0.073(4) 0.069(3) 0.070(3) 0.005(3) 0.031(3) -0.015(3)
N4 0.064(4) 0.073(3) 0.061(3) 0.009(3) 0.024(3) 0.001(3)
N5 0.078(4) 0.069(4) 0.112(4) 0.022(3) 0.054(4) 0.012(3)
N6 0.087(4) 0.071(3) 0.093(4) 0.027(3) 0.050(3) 0.015(3)
N7 0.162(6) 0.084(4) 0.175(6) -0.018(5) 0.113(5) -0.024(5)
N8 0.092(5) 0.089(4) 0.134(5) -0.012(3) 0.055(4) 0.007(4)
N9 0.204(8) 0.173(7) 0.113(5) 0.034(5) 0.100(6) 0.030(6)
N10 0.124(5) 0.079(4) 0.145(6) 0.008(4) 0.061(4) -0.002(4)
C1 0.093(6) 0.065(5) 0.145(8) -0.010(5) 0.031(5) -0.004(5)
C2 0.124(9) 0.096(7) 0.182(11) -0.043(8) 0.018(8) -0.012(6)
C3 0.157(11) 0.142(10) 0.153(10) -0.079(9) 0.030(8) 0.011(8)
C4 0.138(9) 0.132(7) 0.136(8) -0.028(7) 0.053(6) 0.031(7)
C5 0.103(6) 0.085(5) 0.091(5) -0.031(5) 0.046(5) 0.005(5)
C6 0.115(6) 0.097(5) 0.093(5) 0.003(4) 0.068(4) 0.002(5)
C7 0.094(6) 0.074(4) 0.066(4) 0.011(4) 0.028(4) -0.004(4)
C8 0.057(5) 0.069(4) 0.066(4) -0.002(4) 0.016(4) -0.007(4)
C9 0.072(6) 0.077(5) 0.095(5) 0.012(4) 0.014(4) 0.000(4)
C10 0.078(6) 0.081(5) 0.139(7) 0.013(5) 0.024(5) 0.016(4)
C11 0.085(6) 0.105(6) 0.116(6) 0.008(5) 0.043(5) 0.005(5)
C12 0.074(5) 0.091(5) 0.089(5) 0.010(4) 0.028(4) -0.010(5)
C13 0.082(5) 0.082(4) 0.094(5) 0.023(4) 0.039(4) -0.017(4)
C14 0.061(5) 0.068(5) 0.071(5) 0.000(4) 0.011(4) -0.002(4)
C15 0.097(6) 0.079(5) 0.101(6) -0.002(5) 0.000(5) -0.020(5)
C16 0.115(8) 0.078(6) 0.114(8) -0.026(6) -0.017(6) -0.004(5)
C17 0.112(7) 0.108(7) 0.083(6) -0.015(6) 0.003(5) 0.012(6)
C18 0.091(5) 0.087(5) 0.068(5) 0.007(4) 0.019(4) 0.006(4)
C20 0.061(4) 0.082(5) 0.052(3) 0.006(3) 0.023(3) 0.004(4)
C21 0.064(5) 0.062(4) 0.077(4) 0.013(3) 0.035(4) 0.002(4)
C22 0.062(5) 0.062(4) 0.085(4) -0.001(3) 0.043(4) 0.008(4)
C23 0.067(5) 0.090(5) 0.074(5) 0.008(4) 0.045(4) 0.006(4)
C24 0.069(5) 0.066(4) 0.070(4) 0.018(4) 0.039(4) 0.005(4)
C25 0.070(5) 0.063(4) 0.087(5) -0.002(4) 0.038(4) 0.008(4)
C26 0.097(6) 0.071(5) 0.102(5) -0.014(4) 0.065(4) -0.006(4)
C27 0.067(5) 0.066(4) 0.090(5) -0.008(3) 0.042(4) 0.009(4)
C28 0.109(6) 0.093(5) 0.095(6) 0.027(5) 0.046(5) 0.010(4)
C29 0.085(5) 0.064(5) 0.104(6) 0.015(4) 0.048(4) 0.000(4)

loop_
_atom_type_symbol
_atom_type_description
_atom_type_scat_dispersion_real
_atom_type_scat_dispersion_imag
_atom_type_scat_source
C C 0.0033 0.0016 'International Tables Vol C Tables 4.2.6.8 and 6.1.1.4'
H H 0.0000 0.0000 'International Tables Vol C Tables 4.2.6.8 and 6.1.1.4'
Fe Fe 0.3463 0.8444 'International Tables Vol C Tables 4.2.6.8 and 6.1.1.4'
N N 0.0061 0.0033 'International Tables Vol C Tables 4.2.6.8 and 6.1.1.4'

loop_
_geom_angle_atom_site_label_1
_geom_angle_atom_site_label_2
_geom_angle_atom_site_label_3
_geom_angle
_geom_angle_site_symmetry_1
_geom_angle_site_symmetry_3
N2 Fe1 N1 77.0(2) . .
N2 Fe1 N3 97.31(18) . .
N3 Fe1 N1 80.1(2) . .
N4 Fe1 N1 78.3(2) . .
N4 Fe1 N2 155.0(2) . .
N4 Fe1 N3 82.16(17) . .
N5 Fe1 N1 96.0(2) . .
N5 Fe1 N2 87.4(2) . .
N5 Fe1 N3 172.99(19) . .
N5 Fe1 N4 91.37(19) . .
N6 Fe1 N1 175.8(2) 3_667 .
N6 Fe1 N2 100.6(2) 3_667 .
N6 Fe1 N3 97.0(2) 3_667 .
N6 Fe1 N4 104.3(2) 3_667 .
N6 Fe1 N5 87.24(19) 3_667 .
C6 N1 Fe1 106.9(3) . .
C6 N1 C7 111.7(5) . .
C6 N1 C13 111.4(5) . .
C7 N1 Fe1 108.1(3) . .
C13 N1 Fe1 106.4(3) . .
C13 N1 C7 111.9(4) . .
C1 N2 Fe1 124.9(6) . .
C5 N2 Fe1 114.9(5) . .
C5 N2 C1 120.2(7) . .
C8 N3 Fe1 113.4(5) . .
C12 N3 Fe1 126.7(5) . .
C12 N3 C8 117.6(6) . .
C14 N4 Fe1 115.8(4) . .
C14 N4 C18 119.1(5) . .
C18 N4 Fe1 124.8(5) . .
C24 N5 Fe1 166.2(5) . .
C25 N6 Fe1 164.8(5) . 3_667
N2 C1 H1 119.7 . .
N2 C1 C2 120.6(9) . .
C2 C1 H1 119.7 . .
C1 C2 H2 119.5 . .
C3 C2 C1 121.0(11) . .
C3 C2 H2 119.5 . .
C2 C3 H3 121.0 . .
C2 C3 C4 118.0(11) . .
C4 C3 H3 121.0 . .
C3 C4 H4 120.2 . .
C5 C4 C3 119.7(10) . .
C5 C4 H4 120.2 . .
N2 C5 C4 120.4(8) . .
N2 C5 C6 117.3(7) . .
C4 C5 C6 122.0(9) . .
N1 C6 C5 108.5(5) . .
N1 C6 H6A 110.0 . .
N1 C6 H6B 110.0 . .
C5 C6 H6A 110.0 . .
C5 C6 H6B 110.0 . .
H6A C6 H6B 108.4 . .
N1 C7 H7A 108.9 . .
N1 C7 H7B 108.9 . .
H7A C7 H7B 107.7 . .
C8 C7 N1 113.5(5) . .
C8 C7 H7A 108.9 . .
C8 C7 H7B 108.9 . .
N3 C8 C7 117.3(6) . .
N3 C8 C9 122.3(6) . .
C9 C8 C7 120.3(7) . .
C8 C9 H9 120.9 . .
C8 C9 C10 118.1(7) . .
C10 C9 H9 120.9 . .
C9 C10 H10 120.2 . .
C11 C10 C9 119.6(7) . .
C11 C10 H10 120.2 . .
C10 C11 H11 120.9 . .
C10 C11 C12 118.2(7) . .
C12 C11 H11 120.9 . .
N3 C12 C11 124.2(7) . .
N3 C12 H12 117.9 . .
C11 C12 H12 117.9 . .
N1 C13 H13A 109.4 . .
N1 C13 H13B 109.4 . .
N1 C13 C14 111.3(5) . .
H13A C13 H13B 108.0 . .
C14 C13 H13A 109.4 . .
C14 C13 H13B 109.4 . .
N4 C14 C13 116.3(6) . .
N4 C14 C15 121.9(6) . .
C15 C14 C13 121.7(7) . .
C14 C15 H15 120.8 . .
C16 C15 C14 118.4(7) . .
C16 C15 H15 120.8 . .
C15 C16 H16 121.0 . .
C17 C16 C15 118.1(7) . .
C17 C16 H16 121.0 . .
C16 C17 H17 119.5 . .
C16 C17 C18 121.0(8) . .
C18 C17 H17 119.5 . .
N4 C18 C17 121.5(7) . .
N4 C18 H18 119.2 . .
C17 C18 H18 119.2 . .
C22 C20 C21 121.6(5) . .
C22 C20 C23 121.7(5) . .
C23 C20 C21 116.7(5) . .
C24 C21 C20 121.8(5) . .
C24 C21 C25 115.1(5) . .
C25 C21 C20 123.0(6) . .
C20 C22 C26 122.4(6) . .
C27 C22 C20 120.6(6) . .
C27 C22 C26 116.9(5) . .
C28 C23 C20 118.6(6) . .
C29 C23 C20 125.2(5) . .
C29 C23 C28 116.2(6) . .
N5 C24 C21 178.0(7) . .
N6 C25 C21 177.6(7) . .
N7 C26 C22 175.3(7) . .
N8 C27 C22 176.0(7) . .
N9 C28 C23 178.0(9) . .
N10 C29 C23 179.3(7) . .

loop_
_geom_bond_atom_site_label_1
_geom_bond_atom_site_label_2
_geom_bond_distance
_geom_bond_site_symmetry_2
Fe1 N1 2.191(4) .
Fe1 N2 2.131(6) .
Fe1 N3 2.149(5) .
Fe1 N4 2.121(5) .
Fe1 N5 2.118(6) .
Fe1 N6 2.055(5) 3_667
N1 C6 1.473(7) .
N1 C7 1.490(7) .
N1 C13 1.482(7) .
N2 C1 1.332(8) .
N2 C5 1.323(8) .
N3 C8 1.337(7) .
N3 C12 1.323(8) .
N4 C14 1.322(7) .
N4 C18 1.326(7) .
N5 C24 1.123(7) .
N6 Fe1 2.055(5) 3_667
N6 C25 1.136(7) .
N7 C26 1.153(7) .
N8 C27 1.151(7) .
N9 C28 1.156(8) .
N10 C29 1.146(7) .
C1 H1 0.9300 .
C1 C2 1.364(11) .
C2 H2 0.9300 .
C2 C3 1.328(12) .
C3 H3 0.9300 .
C3 C4 1.390(12) .
C4 H4 0.9300 .
C4 C5 1.368(10) .
C5 C6 1.514(9) .
C6 H6A 0.9700 .
C6 H6B 0.9700 .
C7 H7A 0.9700 .
C7 H7B 0.9700 .
C7 C8 1.485(8) .
C8 C9 1.379(7) .
C9 H9 0.9300 .
C9 C10 1.388(9) .
C10 H10 0.9300 .
C10 C11 1.359(8) .
C11 H11 0.9300 .
C11 C12 1.362(8) .
C12 H12 0.9300 .
C13 H13A 0.9700 .
C13 H13B 0.9700 .
C13 C14 1.499(8) .
C14 C15 1.387(8) .
C15 H15 0.9300 .
C15 C16 1.383(10) .
C16 H16 0.9300 .
C16 C17 1.349(10) .
C17 H17 0.9300 .
C17 C18 1.357(8) .
C18 H18 0.9300 .
C20 C21 1.452(7) .
C20 C22 1.387(7) .
C20 C23 1.442(7) .
C21 C24 1.405(8) .
C21 C25 1.420(8) .
C22 C26 1.394(8) .
C22 C27 1.384(8) .
C23 C28 1.415(9) .
C23 C29 1.385(8) .

loop_
_geom_torsion_atom_site_label_1
_geom_torsion_atom_site_label_2
_geom_torsion_atom_site_label_3
_geom_torsion_atom_site_label_4
_geom_torsion
Fe1 N1 C6 C5 41.5(6)
Fe1 N1 C7 C8 25.0(6)
Fe1 N1 C13 C14 -37.1(5)
Fe1 N2 C1 C2 -176.3(6)
Fe1 N2 C5 C4 178.7(5)
Fe1 N2 C5 C6 4.0(8)
Fe1 N3 C8 C7 22.3(6)
Fe1 N3 C8 C9 -161.4(4)
Fe1 N3 C12 C11 160.3(5)
Fe1 N4 C14 C13 -8.1(7)
Fe1 N4 C14 C15 172.5(4)
Fe1 N4 C18 C17 -171.9(5)
N1 C7 C8 N3 -32.8(7)
N1 C7 C8 C9 150.7(5)
N1 C13 C14 N4 31.7(7)
N1 C13 C14 C15 -149.0(5)
N2 C1 C2 C3 -3.2(14)
N2 C5 C6 N1 -31.7(8)
N3 C8 C9 C10 -2.4(9)
N4 C14 C15 C16 0.8(9)
C1 N2 C5 C4 1.2(10)
C1 N2 C5 C6 -173.6(6)
C1 C2 C3 C4 3.0(17)
C2 C3 C4 C5 -0.9(15)
C3 C4 C5 N2 -1.3(12)
C3 C4 C5 C6 173.3(8)
C4 C5 C6 N1 153.6(6)
C5 N2 C1 C2 1.0(10)
C6 N1 C7 C8 142.4(5)
C6 N1 C13 C14 -153.3(5)
C7 N1 C6 C5 -76.7(6)
C7 N1 C13 C14 80.8(6)
C7 C8 C9 C10 173.9(6)
C8 N3 C12 C11 -1.3(9)
C8 C9 C10 C11 0.7(10)
C9 C10 C11 C12 0.6(10)
C10 C11 C12 N3 -0.3(10)
C12 N3 C8 C7 -173.7(5)
C12 N3 C8 C9 2.6(8)
C13 N1 C6 C5 157.3(5)
C13 N1 C7 C8 -91.9(6)
C13 C14 C15 C16 -178.5(6)
C14 N4 C18 C17 0.4(9)
C14 C15 C16 C17 -1.2(10)
C15 C16 C17 C18 1.2(12)
C16 C17 C18 N4 -0.8(11)
C18 N4 C14 C13 178.9(5)
C18 N4 C14 C15 -0.4(9)
C21 C20 C22 C26 15.7(9)
C21 C20 C22 C27 -161.0(5)
C21 C20 C23 C28 -150.5(6)
C21 C20 C23 C29 31.1(9)
C22 C20 C21 C24 -154.8(6)
C22 C20 C21 C25 27.4(9)
C22 C20 C23 C28 27.0(9)
C22 C20 C23 C29 -151.5(7)
C23 C20 C21 C24 22.6(8)
C23 C20 C21 C25 -155.2(5)
C23 C20 C22 C26 -161.6(6)
C23 C20 C22 C27 21.6(9)
